data_4349853
loop_
_publ_author_name
'Gorelova, Liudmila A.'
'Pakhomova, Anna S.'
'Aprilis, Georgios'
'Dubrovinsky, Leonid S.'
'Krivovichev, Sergey V.'

_publ_section_title
;
 Pentacoordinated silicon in the high-pressure modification of datolite,
 CaBSiO4(OH)
;
_journal_issue 7
_journal_name_full 'Inorganic Chemistry Frontiers'
_journal_page_first 1653
_journal_paper_doi 10.1039/C8QI00257F
_journal_volume 5
_journal_year 2018
_chemical_formula_sum 'B Ca H O5 Si'
_chemical_formula_weight 159.99
_space_group_crystal_system monoclinic
_space_group_IT_number 14
_space_group_name_Hall '-P 2ybc'
_space_group_name_H-M_alt 'P 1 21/c 1'
_atom_sites_solution_hydrogens difmap
_audit_creation_method SHELXL-2014/7
_audit_update_record
;
2018-03-21 deposited with the CCDC.
2018-05-04 downloaded from the CCDC.
;
_cell_angle_alpha 90
_cell_angle_beta 90.900(17)
_cell_angle_gamma 90
_cell_formula_units_Z 4
_cell_length_a 4.4367(19)
_cell_length_b 7.2074(7)
_cell_length_c 9.2808(5)
_cell_measurement_reflns_used 1359
_cell_measurement_temperature 298(2)
_cell_measurement_theta_max 17.389
_cell_measurement_theta_min 1.502
_cell_volume 296.74(13)
_computing_structure_refinement 'SHELXL-2014/7 (Sheldrick, 2014)'
_diffrn_ambient_temperature 298(2)
_diffrn_measured_fraction_theta_full 0.517
_diffrn_measured_fraction_theta_max 0.290
_diffrn_measurement_device_type 'esperanto-CrysAlisPro-abstract goniometer imported esperanto images'
_diffrn_radiation_wavelength 0.2984
_diffrn_reflns_av_R_equivalents 0.0435
_diffrn_reflns_av_unetI/netI 0.0600
_diffrn_reflns_Laue_measured_fraction_full 0.517
_diffrn_reflns_Laue_measured_fraction_max 0.290
_diffrn_reflns_limit_h_max 4
_diffrn_reflns_limit_h_min -5
_diffrn_reflns_limit_k_max 13
_diffrn_reflns_limit_k_min -14
_diffrn_reflns_limit_l_max 17
_diffrn_reflns_limit_l_min -18
_diffrn_reflns_number 1359
_diffrn_reflns_point_group_measured_fraction_full 0.517
_diffrn_reflns_point_group_measured_fraction_max 0.290
_diffrn_reflns_theta_full 10.314
_diffrn_reflns_theta_max 17.389
_diffrn_reflns_theta_min 1.502
_exptl_absorpt_coefficient_mu 1.219
_exptl_crystal_colour colorless
_exptl_crystal_density_diffrn 3.581
_exptl_crystal_density_meas ?
_exptl_crystal_density_method none
_exptl_crystal_description isosymmetrical
_exptl_crystal_F_000 320
_exptl_crystal_size_max 0.010
_exptl_crystal_size_mid 0.010
_exptl_crystal_size_min 0.005
_refine_diff_density_max 1.833
_refine_diff_density_min -1.331
_refine_diff_density_rms 0.332
_refine_ls_extinction_method none
_refine_ls_goodness_of_fit_ref 1.058
_refine_ls_hydrogen_treatment refxyz
_refine_ls_matrix_type full
_refine_ls_number_parameters 47
_refine_ls_number_reflns 724
_refine_ls_number_restraints 1
_refine_ls_restrained_S_all 1.057
_refine_ls_R_factor_all 0.0979
_refine_ls_R_factor_gt 0.0847
_refine_ls_shift/su_max 0.000
_refine_ls_shift/su_mean 0.000
_refine_ls_structure_factor_coef Fsqd
_refine_ls_weighting_details 'w=1/[\s^2^(Fo^2^)+(0.2000P)^2^] where P=(Fo^2^+2Fc^2^)/3'
_refine_ls_weighting_scheme calc
_refine_ls_wR_factor_gt 0.2347
_refine_ls_wR_factor_ref 0.2645
_reflns_Friedel_coverage 0.000
_reflns_number_gt 577
_reflns_number_total 724
_reflns_threshold_expression 'I > 2\s(I)'
_cod_data_source_file c8qi00257f2.cif
_cod_data_source_block shelx_CCDC7
_cod_depositor_comments
;
The following automatic conversions were performed:

data item '_exptl_crystal_density_meas' value 'none' was changed to
'?' -- the value is perceived as not measured.

Automatic conversion script
Id: cif_fix_values 6909 2019-04-08 15:41:33Z antanas 
;
_cod_original_sg_symbol_H-M 'P 21/c'
_cod_database_code 4349853
_shelx_shelxl_version_number 2014/7
_shelx_space_group_comment
;
The symmetry employed for this shelxl refinement is uniquely defined
by the following loop, which should always be used as a source of
symmetry information in preference to the above space-group names.
They are only intended as comments.
;

loop_
_space_group_symop_operation_xyz
'x, y, z'
'-x, y+1/2, -z+1/2'
'-x, -y, -z'
'x, -y-1/2, z-1/2'

loop_
_atom_site_label
_atom_site_type_symbol
_atom_site_fract_x
_atom_site_fract_y
_atom_site_fract_z
_atom_site_U_iso_or_equiv
_atom_site_adp_type
_atom_site_occupancy
_atom_site_site_symmetry_order
_atom_site_calc_flag
_atom_site_refinement_flags_posn
_atom_site_refinement_flags_adp
Ca1 Ca 0.0078(4) 0.60982(10) 0.17074(9) 0.0077(7) Uani 1 1 d . .
Si1 Si 0.4897(6) 0.28081(16) 0.08052(13) 0.0063(8) Uani 1 1 d . .
B1 B 0.588(2) 0.0838(5) -0.1561(6) 0.0064(7) Uiso 1 1 d . .
O1 O 0.2508(15) 0.4241(4) 0.0294(4) 0.0092(9) Uani 1 1 d . .
O2 O 0.7108(16) 0.1910(5) -0.0352(4) 0.0092(9) Uani 1 1 d . .
O3 O 0.7086(15) 0.3407(5) 0.2138(4) 0.0092(9) Uani 1 1 d . .
O4 O 0.3019(18) 0.1033(4) 0.1392(4) 0.0092(9) Uani 1 1 d . .
O5 O 0.2602(16) 0.0919(4) -0.1597(4) 0.0092(9) Uani 1 1 d D .
H H 0.17(2) 0.052(9) -0.080(6) 0.010 Uiso 1 1 d D U

loop_
_atom_site_aniso_label
_atom_site_aniso_U_11
_atom_site_aniso_U_22
_atom_site_aniso_U_33
_atom_site_aniso_U_23
_atom_site_aniso_U_13
_atom_site_aniso_U_12
Ca1 0.0103(18) 0.0109(5) 0.0020(5) 0.0000(2) 0.0018(7) 0.0001(3)
Si1 0.007(2) 0.0109(6) 0.0013(6) 0.0000(3) 0.0011(10) 0.0004(4)
O1 0.014(3) 0.0117(7) 0.0022(7) 0.0007(4) 0.0020(11) 0.0001(6)
O2 0.014(3) 0.0117(7) 0.0022(7) 0.0007(4) 0.0020(11) 0.0001(6)
O3 0.014(3) 0.0117(7) 0.0022(7) 0.0007(4) 0.0020(11) 0.0001(6)
O4 0.014(3) 0.0117(7) 0.0022(7) 0.0007(4) 0.0020(11) 0.0001(6)
O5 0.014(3) 0.0117(7) 0.0022(7) 0.0007(4) 0.0020(11) 0.0001(6)

loop_
_atom_type_symbol
_atom_type_description
_atom_type_scat_dispersion_real
_atom_type_scat_dispersion_imag
_atom_type_scat_source
O O 0.0056 0.0036 'International Tables Vol C Tables 4.2.6.8 and 6.1.1.4'
Si Si 0.0522 0.0431 'International Tables Vol C Tables 4.2.6.8 and 6.1.1.4'
B B 0.0004 0.0004 'International Tables Vol C Tables 4.2.6.8 and 6.1.1.4'
Ca Ca 0.1611 0.1926 'International Tables Vol C Tables 4.2.6.8 and 6.1.1.4'
H H 0.0000 0.0000 'International Tables Vol C Tables 4.2.6.8 and 6.1.1.4'

loop_
_geom_angle_atom_site_label_1
_geom_angle_atom_site_label_2
_geom_angle_atom_site_label_3
_geom_angle
_geom_angle_site_symmetry_1
_geom_angle_site_symmetry_3
O1 Ca1 O1 71.1(3) . 3_565
O1 Ca1 O4 140.74(14) . 2
O1 Ca1 O4 110.2(2) 3_565 2
O1 Ca1 O2 77.0(2) . 3_665
O1 Ca1 O2 83.49(19) 3_565 3_665
O4 Ca1 O2 141.91(14) 2 3_665
O1 Ca1 O3 116.6(2) . 2_655
O1 Ca1 O3 137.97(14) 3_565 2_655
O4 Ca1 O3 89.23(17) 2 2_655
O2 Ca1 O3 60.77(14) 3_665 2_655
O1 Ca1 O3 83.28(18) . 1_455
O1 Ca1 O3 76.40(15) 3_565 1_455
O4 Ca1 O3 60.30(15) 2 1_455
O2 Ca1 O3 155.48(12) 3_665 1_455
O3 Ca1 O3 143.01(8) 2_655 1_455
O1 Ca1 O5 78.02(14) . 4_566
O1 Ca1 O5 136.24(12) 3_565 4_566
O4 Ca1 O5 76.04(19) 2 4_566
O2 Ca1 O5 119.1(2) 3_665 4_566
O3 Ca1 O5 83.60(14) 2_655 4_566
O3 Ca1 O5 69.75(18) 1_455 4_566
O1 Ca1 O5 139.28(13) . 3_565
O1 Ca1 O5 79.33(14) 3_565 3_565
O4 Ca1 O5 75.54(16) 2 3_565
O2 Ca1 O5 72.3(2) 3_665 3_565
O3 Ca1 O5 69.69(18) 2_655 3_565
O3 Ca1 O5 116.6(2) 1_455 3_565
O5 Ca1 O5 140.86(9) 4_566 3_565
O1 Ca1 B1 111.99(17) . 4_466
O1 Ca1 B1 94.9(2) 3_565 4_466
O4 Ca1 B1 30.09(14) 2 4_466
O2 Ca1 B1 169.9(2) 3_665 4_466
O3 Ca1 B1 116.30(16) 2_655 4_466
O3 Ca1 B1 30.27(14) 1_455 4_466
O5 Ca1 B1 68.7(2) 4_566 4_466
O5 Ca1 B1 97.6(2) 3_565 4_466
O1 Ca1 B1 97.4(2) . 3_665
O1 Ca1 B1 111.68(16) 3_565 3_665
O4 Ca1 B1 116.48(17) 2 3_665
O2 Ca1 B1 30.64(14) 3_665 3_665
O3 Ca1 B1 30.13(16) 2_655 3_665
O3 Ca1 B1 171.72(14) 1_455 3_665
O5 Ca1 B1 102.26(19) 4_566 3_665
O5 Ca1 B1 68.0(2) 3_565 3_665
B1 Ca1 B1 145.63(12) 4_466 3_665
O1 Ca1 Si1 93.06(12) . 3_565
O1 Ca1 Si1 23.52(12) 3_565 3_565
O4 Ca1 Si1 98.60(17) 2 3_565
O2 Ca1 Si1 79.95(13) 3_665 3_565
O3 Ca1 Si1 120.41(10) 2_655 3_565
O3 Ca1 Si1 86.82(11) 1_455 3_565
O5 Ca1 Si1 155.62(13) 4_566 3_565
O5 Ca1 Si1 55.99(9) 3_565 3_565
B1 Ca1 Si1 94.58(15) 4_466 3_565
B1 Ca1 Si1 101.36(11) 3_665 3_565
O1 Ca1 Si1 22.64(10) . .
O1 Ca1 Si1 92.15(15) 3_565 .
O4 Ca1 Si1 125.97(10) 2 .
O2 Ca1 Si1 87.15(15) 3_665 .
O3 Ca1 Si1 106.33(16) 2_655 .
O3 Ca1 Si1 79.82(14) 1_455 .
O5 Ca1 Si1 55.71(13) 4_566 .
O5 Ca1 Si1 158.46(15) 3_565 .
B1 Ca1 Si1 102.88(13) 4_466 .
B1 Ca1 Si1 97.66(17) 3_665 .
Si1 Ca1 Si1 114.98(5) 3_565 .
O1 Si1 O2 119.2(2) . .
O1 Si1 O3 117.1(2) . .
O2 Si1 O3 104.7(3) . .
O1 Si1 O4 106.0(3) . .
O2 Si1 O4 103.2(3) . .
O3 Si1 O4 105.0(2) . .
O1 Si1 Ca1 34.18(12) . 3_565
O2 Si1 Ca1 91.90(16) . 3_565
O3 Si1 Ca1 150.17(14) . 3_565
O4 Si1 Ca1 94.87(19) . 3_565
O1 Si1 Ca1 32.67(16) . .
O2 Si1 Ca1 149.76(13) . .
O3 Si1 Ca1 89.88(19) . .
O4 Si1 Ca1 98.2(3) . .
Ca1 Si1 Ca1 65.02(5) 3_565 .
O1 Si1 Ca1 95.1(2) . 3_665
O2 Si1 Ca1 37.48(16) . 3_665
O3 Si1 Ca1 94.1(2) . 3_665
O4 Si1 Ca1 140.3(2) . 3_665
Ca1 Si1 Ca1 84.05(4) 3_565 3_665
Ca1 Si1 Ca1 116.60(5) . 3_665
O1 Si1 Ca1 93.85(19) . 1_655
O2 Si1 Ca1 91.6(2) . 1_655
O3 Si1 Ca1 39.68(16) . 1_655
O4 Si1 Ca1 144.58(14) . 1_655
Ca1 Si1 Ca1 116.89(5) 3_565 1_655
Ca1 Si1 Ca1 82.81(4) . 1_655
Ca1 Si1 Ca1 63.37(5) 3_665 1_655
O1 Si1 Ca1 152.16(14) . 2_645
O2 Si1 Ca1 84.66(16) . 2_645
O3 Si1 Ca1 37.08(13) . 2_645
O4 Si1 Ca1 79.7(2) . 2_645
Ca1 Si1 Ca1 172.72(4) 3_565 2_645
Ca1 Si1 Ca1 120.34(5) . 2_645
Ca1 Si1 Ca1 96.96(9) 3_665 2_645
Ca1 Si1 Ca1 69.71(4) 1_655 2_645
O1 Si1 Ca1 90.1(2) . 2_545
O2 Si1 Ca1 135.20(16) . 2_545
O3 Si1 Ca1 88.1(2) . 2_545
O4 Si1 Ca1 32.55(19) . 2_545
Ca1 Si1 Ca1 97.54(9) 3_565 2_545
Ca1 Si1 Ca1 70.35(5) . 2_545
Ca1 Si1 Ca1 172.68(5) 3_665 2_545
Ca1 Si1 Ca1 121.49(5) 1_655 2_545
Ca1 Si1 Ca1 80.58(4) 2_645 2_545
O3 B1 O4 108.3(6) 4_565 3_655
O3 B1 O5 110.6(5) 4_565 .
O4 B1 O5 112.2(5) 3_655 .
O3 B1 O2 107.8(5) 4_565 .
O4 B1 O2 106.8(4) 3_655 .
O5 B1 O2 111.0(6) . .
O3 B1 Ca1 56.9(3) 4_565 4_665
O4 B1 Ca1 51.6(4) 3_655 4_665
O5 B1 Ca1 132.0(3) . 4_665
O2 B1 Ca1 116.9(6) . 4_665
O3 B1 Ca1 54.7(3) 4_565 3_665
O4 B1 Ca1 121.1(6) 3_655 3_665
O5 B1 Ca1 126.7(3) . 3_665
O2 B1 Ca1 53.1(3) . 3_665
Ca1 B1 Ca1 86.2(3) 4_665 3_665
Si1 O1 Ca1 124.7(2) . .
Si1 O1 Ca1 122.3(2) . 3_565
Ca1 O1 Ca1 108.9(3) . 3_565
B1 O2 Si1 120.2(6) . .
B1 O2 Ca1 96.3(4) . 3_665
Si1 O2 Ca1 117.34(19) . 3_665
B1 O3 Si1 121.0(6) 4_566 .
B1 O3 Ca1 95.1(3) 4_566 2_645
Si1 O3 Ca1 118.22(18) . 2_645
B1 O3 Ca1 92.8(3) 4_566 1_655
Si1 O3 Ca1 114.66(18) . 1_655
Ca1 O3 Ca1 111.0(2) 2_645 1_655
B1 O4 Si1 126.7(7) 3_655 .
B1 O4 Ca1 98.3(4) 3_655 2_545
Si1 O4 Ca1 124.6(2) . 2_545
B1 O5 Ca1 116.5(3) . 4_565
B1 O5 Ca1 121.2(3) . 3_565
Ca1 O5 Ca1 106.3(2) 4_565 3_565
B1 O5 H 116(6) . .
Ca1 O5 H 98(6) 4_565 .
Ca1 O5 H 95(5) 3_565 .

loop_
_geom_bond_atom_site_label_1
_geom_bond_atom_site_label_2
_geom_bond_distance
_geom_bond_site_symmetry_2
Ca1 O1 2.172(5) .
Ca1 O1 2.181(4) 3_565
Ca1 O4 2.253(7) 2
Ca1 O2 2.292(6) 3_665
Ca1 O3 2.336(4) 2_655
Ca1 O3 2.388(5) 1_455
Ca1 O5 2.406(4) 4_566
Ca1 O5 2.458(5) 3_565
Ca1 B1 2.846(8) 4_466
Ca1 B1 2.850(7) 3_665
Ca1 Si1 3.282(2) 3_565
Ca1 Si1 3.309(3) .
Si1 O1 1.549(5) .
Si1 O2 1.602(7) .
Si1 O3 1.619(4) .
Si1 O4 1.626(6) .
Si1 Ca1 3.282(2) 3_565
Si1 Ca1 3.346(3) 3_665
Si1 Ca1 3.398(2) 1_655
Si1 Ca1 3.414(2) 2_645
Si1 Ca1 3.447(3) 2_545
B1 O3 1.436(9) 4_565
B1 O4 1.442(6) 3_655
B1 O5 1.454(12) .
B1 O2 1.461(6) .
B1 Ca1 2.846(8) 4_665
B1 Ca1 2.850(7) 3_665
O1 Ca1 2.181(4) 3_565
O2 Ca1 2.292(6) 3_665
O3 B1 1.436(9) 4_566
O3 Ca1 2.336(4) 2_645
O3 Ca1 2.388(5) 1_655
O4 B1 1.442(6) 3_655
O4 Ca1 2.253(7) 2_545
O5 Ca1 2.406(4) 4_565
O5 Ca1 2.458(5) 3_565
O5 H 0.89(2) .
